data_1555668
loop_
_publ_author_name
'Zhang, Ya-Long'
'Chen, Chen'
'Wang, Xiao-Bing'
'Wu, Lin'
'Yang, Ming-Hua'
'Luo, Jun'
'Zhang, Can'
'Sun, Hong-Bin'
'Luo, Jian-Guang'
'Kong, Ling-Yi'

_publ_section_title
;
 Rhodomyrtials A and B, Two Meroterpenoids with a
 Triketone-Sesquiterpene-Triketone Skeleton from Rhodomyrtus tomentosa:
 Structural Elucidation and Biomimetic Synthesis.
;
_journal_issue 16
_journal_name_full 'Organic letters'
_journal_page_first 4068
_journal_page_last 4071
_journal_paper_doi 10.1021/acs.orglett.6b01944
_journal_volume 18
_journal_year 2016
_chemical_absolute_configuration ad
_chemical_formula_sum 'C30 H46 O3'
_chemical_formula_weight 454.67
_space_group_crystal_system orthorhombic
_space_group_IT_number 19
_space_group_name_Hall 'P 2ac 2ab'
_space_group_name_H-M_alt 'P 21 21 21'
_atom_sites_solution_hydrogens geom
_audit_creation_method SHELXL-2013
_cell_angle_alpha 90
_cell_angle_beta 90
_cell_angle_gamma 90
_cell_formula_units_Z 4
_cell_length_a 9.91040(10)
_cell_length_b 10.84180(10)
_cell_length_c 26.6369(2)
_cell_measurement_reflns_used 10892
_cell_measurement_temperature 290(2)
_cell_measurement_theta_max 69.5240
_cell_measurement_theta_min 4.0670
_cell_volume 2862.04(4)
_computing_cell_refinement 'CrysAlisPro (Agilent Technologies)'
_computing_data_collection 'CrysAlisPro (Agilent Technologies)'
_computing_data_reduction 'CrysAlisPro (Agilent Technologies)'
_computing_molecular_graphics 'Ortep-3 (L. J. Farrugia, 2001)'
_computing_publication_material SHELXL-2013
_computing_structure_refinement 'SHELXL-2013 (Sheldrick, 2013)'
_computing_structure_solution 'SHELXS-97 (Sheldrick, 1997)'
_diffrn_ambient_temperature 290(2)
_diffrn_detector_area_resol_mean 15.9149
_diffrn_measured_fraction_theta_full 0.996
_diffrn_measured_fraction_theta_max 0.992
_diffrn_measurement_device_type 'Gemini S Ultra, Agilent Technologies'
_diffrn_measurement_method '\w scans'
_diffrn_radiation_type CuK\a
_diffrn_radiation_wavelength 1.54184
_diffrn_reflns_av_R_equivalents 0.0196
_diffrn_reflns_av_unetI/netI 0.0138
_diffrn_reflns_Laue_measured_fraction_full 0.996
_diffrn_reflns_Laue_measured_fraction_max 0.992
_diffrn_reflns_limit_h_max 11
_diffrn_reflns_limit_h_min -12
_diffrn_reflns_limit_k_max 13
_diffrn_reflns_limit_k_min -13
_diffrn_reflns_limit_l_max 32
_diffrn_reflns_limit_l_min -32
_diffrn_reflns_number 25624
_diffrn_reflns_point_group_measured_fraction_full 0.997
_diffrn_reflns_point_group_measured_fraction_max 0.987
_diffrn_reflns_theta_full 67.684
_diffrn_reflns_theta_max 69.872
_diffrn_reflns_theta_min 4.403
_diffrn_source 'Enhance Ultra (Cu) X-ray Source'
_exptl_absorpt_coefficient_mu 0.509
_exptl_absorpt_correction_T_max 1.00000
_exptl_absorpt_correction_T_min 0.33937
_exptl_absorpt_correction_type multi-scan
_exptl_absorpt_process_details
;
CrysAlisPro, Agilent Technologies,
Version 1.171.37.35 (release 13-08-2014 CrysAlis171 .NET)
(compiled Aug 13 2014,18:06:01)
Empirical absorption correction using spherical harmonics,
 implemented in SCALE3 ABSPACK scaling algorithm.
;
_exptl_crystal_colour colorless
_exptl_crystal_density_diffrn 1.055
_exptl_crystal_description block
_exptl_crystal_F_000 1000
_exptl_crystal_size_max 0.400
_exptl_crystal_size_mid 0.380
_exptl_crystal_size_min 0.310
_refine_diff_density_max 0.301
_refine_diff_density_min -0.305
_refine_diff_density_rms 0.034
_refine_ls_abs_structure_details
;
 Flack x determined using 1931 quotients [(I+)-(I-)]/[(I+)+(I-)]
 (Parsons and Flack (2004), Acta Cryst. A60, s61).
;
_refine_ls_abs_structure_Flack -0.03(6)
_refine_ls_extinction_method none
_refine_ls_goodness_of_fit_ref 1.041
_refine_ls_hydrogen_treatment constr
_refine_ls_matrix_type full
_refine_ls_number_parameters 305
_refine_ls_number_reflns 5348
_refine_ls_number_restraints 16
_refine_ls_restrained_S_all 1.070
_refine_ls_R_factor_all 0.0769
_refine_ls_R_factor_gt 0.0714
_refine_ls_shift/su_max 0.000
_refine_ls_shift/su_mean 0.000
_refine_ls_structure_factor_coef Fsqd
_refine_ls_weighting_details 'w=1/[\s^2^(Fo^2^)+(0.0397P)^2^+1.2590P] where P=(Fo^2^+2Fc^2^)/3'
_refine_ls_weighting_scheme calc
_refine_ls_wR_factor_gt 0.1541
_refine_ls_wR_factor_ref 0.1573
_reflns_Friedel_coverage 0.752
_reflns_Friedel_fraction_full 0.998
_reflns_Friedel_fraction_max 0.982
_reflns_number_gt 4781
_reflns_number_total 5348
_reflns_threshold_expression 'I > 2\s(I)'
_cod_data_source_file ol6b01944_si_004.cif
_cod_data_source_block shelxl
_cod_database_code 1555668
_shelx_space_group_comment
;
The symmetry employed for this shelxl refinement is uniquely defined
by the following loop, which should always be used as a source of
symmetry information in preference to the above space-group names.
They are only intended as comments.
;
_shelx_estimated_absorpt_t_min 0.822
_shelx_estimated_absorpt_t_max 0.858
_shelxl_version_number 2013-4

loop_
_space_group_symop_operation_xyz
'x, y, z'
'-x+1/2, -y, z+1/2'
'x+1/2, -y+1/2, -z'
'-x, y+1/2, -z+1/2'

loop_
_atom_site_label
_atom_site_type_symbol
_atom_site_fract_x
_atom_site_fract_y
_atom_site_fract_z
_atom_site_U_iso_or_equiv
_atom_site_adp_type
_atom_site_occupancy
_atom_site_site_symmetry_order
_atom_site_calc_flag
_atom_site_refinement_flags_posn
_atom_site_refinement_flags_adp
_atom_site_refinement_flags_occupancy
_atom_site_disorder_assembly
_atom_site_disorder_group
O1 O 0.9159(3) 1.0030(2) 0.85378(10) 0.0734(7) Uani 1 1 d . . . . .
O2 O 0.9716(5) 1.3654(3) 0.94522(11) 0.1181(13) Uani 1 1 d . . . . .
C7' C 0.8298(5) 1.1387(4) 0.94066(14) 0.0772(11) Uani 1 1 d . . . . .
H7' H 0.8846 1.1394 0.9713 0.093 Uiso 1 1 calc R U . . .
C5 C 0.7881(4) 1.0027(4) 0.93182(14) 0.0738(10) Uani 1 1 d . . . . .
H5 H 0.7054 1.0035 0.9117 0.089 Uiso 1 1 calc R U . . .
C2' C 1.0138(5) 1.1699(4) 0.81073(14) 0.0807(11) Uani 1 1 d . . . . .
C4 C 0.8952(4) 0.9346(3) 0.90152(17) 0.0775(11) Uani 1 1 d . . . . .
C3 C 0.8597(5) 0.8056(4) 0.8827(2) 0.0969(14) Uani 1 1 d . . . . .
H3A H 0.9414 0.7700 0.8689 0.116 Uiso 1 1 calc R U . . .
H3B H 0.8356 0.7565 0.9118 0.116 Uiso 1 1 calc R U . . .
C6' C 0.9189(4) 1.1896(3) 0.89906(13) 0.0671(9) Uani 1 1 d . . . . .
C6 C 0.7524(6) 0.9452(5) 0.98317(16) 0.0996(16) Uani 1 1 d . . . . .
H6A H 0.8363 0.9264 1.0003 0.119 Uiso 1 1 calc R U . . .
H6B H 0.7064 1.0076 1.0029 0.119 Uiso 1 1 calc R U . . .
C2 C 0.7492(5) 0.7884(4) 0.8441(2) 0.0964(14) Uani 1 1 d . . . . .
H2A H 0.7745 0.8355 0.8146 0.116 Uiso 1 1 calc R U . . .
H2B H 0.7494 0.7022 0.8344 0.116 Uiso 1 1 calc R U . . .
C1' C 0.9478(4) 1.1237(3) 0.85807(13) 0.0646(9) Uani 1 1 d . . . . .
C3' C 1.0632(6) 1.3022(4) 0.81637(17) 0.1034(16) Uani 1 1 d . . . . .
C1 C 0.6052(4) 0.8225(4) 0.85696(16) 0.0809(11) Uani 1 1 d . . . . .
H1 H 0.5993 0.9127 0.8583 0.097 Uiso 1 1 calc R U . . .
C5' C 0.9777(5) 1.3110(4) 0.90572(14) 0.0772(11) Uani 1 1 d . . . . .
C8' C 0.7079(6) 1.2222(5) 0.95110(18) 0.1043(17) Uani 1 1 d . . . . .
H8'A H 0.6397 1.1729 0.9678 0.125 Uiso 1 1 calc R U . . .
H8'B H 0.7362 1.2855 0.9746 0.125 Uiso 1 1 calc R U . . .
C7 C 0.6656(7) 0.8290(5) 0.98365(19) 0.1149(19) Uani 1 1 d . . . . .
H7A H 0.7190 0.7608 0.9710 0.138 Uiso 1 1 calc R U . . .
H7B H 0.6418 0.8102 1.0181 0.138 Uiso 1 1 calc R U . . .
C13' C 1.1350(6) 1.0896(5) 0.7966(2) 0.127(2) Uani 1 1 d . . . . .
H13A H 1.1753 1.1206 0.7664 0.190 Uiso 1 1 calc R U . . .
H13B H 1.1057 1.0062 0.7914 0.190 Uiso 1 1 calc R U . . .
H13C H 1.2002 1.0917 0.8233 0.190 Uiso 1 1 calc R U . . .
C14 C 1.0321(5) 0.9307(5) 0.9287(2) 0.1162(19) Uani 1 1 d . . . . .
H14A H 1.0962 0.8866 0.9086 0.174 Uiso 1 1 calc R U . . .
H14B H 1.0217 0.8897 0.9605 0.174 Uiso 1 1 calc R U . . .
H14C H 1.0637 1.0133 0.9342 0.174 Uiso 1 1 calc R U . . .
O3 O 1.1079(9) 1.3527(4) 0.78107(16) 0.241(4) Uani 1 1 d . . . . .
C4' C 1.0523(6) 1.3699(4) 0.86313(18) 0.0996(15) Uani 1 1 d D . . . .
C11 C 0.4878(6) 0.7748(5) 0.8238(2) 0.1095(17) Uani 1 1 d . . . . .
C9 C 0.5341(6) 0.7698(5) 0.90431(19) 0.1026(16) Uani 1 1 d . . . . .
H9 H 0.5651 0.6850 0.9096 0.123 Uiso 1 1 calc R U . . .
C12' C 0.9097(7) 1.1656(6) 0.76828(16) 0.121(2) Uani 1 1 d . . . . .
H12A H 0.9499 1.1958 0.7379 0.182 Uiso 1 1 calc R U . . .
H12B H 0.8337 1.2162 0.7769 0.182 Uiso 1 1 calc R U . . .
H12C H 0.8803 1.0821 0.7634 0.182 Uiso 1 1 calc R U . . .
C15 C 0.4362(8) 0.8997(7) 0.9704(2) 0.155(3) Uani 1 1 d . . . . .
H05A H 0.4409 0.9392 1.0013 0.186 Uiso 1 1 calc R U . . .
H05B H 0.3577 0.9046 0.9513 0.186 Uiso 1 1 calc R U . . .
C9' C 0.6436(7) 1.2840(7) 0.9079(3) 0.134(2) Uani 1 1 d . . . . .
H9' H 0.7152 1.3250 0.8888 0.161 Uiso 1 1 calc R U . . .
C8 C 0.5399(7) 0.8374(5) 0.9536(2) 0.1096(17) Uani 1 1 d . . . . .
C13 C 0.5108(7) 0.6471(5) 0.8013(2) 0.136(2) Uani 1 1 d . . . . .
H13D H 0.4344 0.6245 0.7811 0.204 Uiso 1 1 calc R U . . .
H13E H 0.5221 0.5880 0.8278 0.204 Uiso 1 1 calc R U . . .
H13F H 0.5904 0.6483 0.7807 0.204 Uiso 1 1 calc R U . . .
C11' C 0.5773(10) 1.2057(7) 0.8755(4) 0.185(4) Uani 1 1 d . . . . .
H11A H 0.5372 1.2527 0.8489 0.277 Uiso 1 1 calc R U . . .
H11B H 0.5081 1.1621 0.8935 0.277 Uiso 1 1 calc R U . . .
H11C H 0.6404 1.1477 0.8617 0.277 Uiso 1 1 calc R U . . .
C12 C 0.4418(8) 0.8652(7) 0.7830(3) 0.170(3) Uani 1 1 d . . . . .
H12D H 0.4277 0.9451 0.7976 0.255 Uiso 1 1 calc R U . . .
H12E H 0.3590 0.8364 0.7684 0.255 Uiso 1 1 calc R U . . .
H12F H 0.5098 0.8707 0.7575 0.255 Uiso 1 1 calc R U . . .
C10 C 0.4062(6) 0.7667(7) 0.8726(2) 0.146(3) Uani 1 1 d . . . . .
H10A H 0.3478 0.8372 0.8780 0.175 Uiso 1 1 calc R U . . .
H10B H 0.3560 0.6903 0.8758 0.175 Uiso 1 1 calc R U . . .
C10' C 0.5476(9) 1.3865(8) 0.9283(4) 0.220(5) Uani 1 1 d . . . . .
H10C H 0.5948 1.4356 0.9526 0.330 Uiso 1 1 calc R U . . .
H10D H 0.4704 1.3489 0.9438 0.330 Uiso 1 1 calc R U . . .
H10E H 0.5186 1.4380 0.9010 0.330 Uiso 1 1 calc R U . . .
C15' C 1.0485(19) 1.5085(6) 0.8635(5) 0.138(4) Uani 0.533(7) 1 d D U P A 2
H15A H 1.0422 1.5373 0.8975 0.207 Uiso 0.533(7) 1 calc R U P A 2
H15B H 0.9716 1.5366 0.8448 0.207 Uiso 0.533(7) 1 calc R U P A 2
H15C H 1.1295 1.5401 0.8484 0.207 Uiso 0.533(7) 1 calc R U P A 2
C14' C 1.1996(9) 1.3442(14) 0.8817(5) 0.154(4) Uani 0.533(7) 1 d D U P A 2
H14D H 1.2136 1.3839 0.9135 0.231 Uiso 0.533(7) 1 calc R U P A 2
H14E H 1.2628 1.3761 0.8577 0.231 Uiso 0.533(7) 1 calc R U P A 2
H14F H 1.2127 1.2569 0.8853 0.231 Uiso 0.533(7) 1 calc R U P A 2
C15A C 0.9376(11) 1.4573(11) 0.8428(5) 0.138(4) Uani 0.467(7) 1 d D . P A 1
H15D H 0.9123 1.5149 0.8685 0.207 Uiso 0.467(7) 1 calc R U P A 1
H15E H 0.8605 1.4088 0.8334 0.207 Uiso 0.467(7) 1 calc R U P A 1
H15F H 0.9701 1.5015 0.8140 0.207 Uiso 0.467(7) 1 calc R U P A 1
C14A C 1.1500(18) 1.4731(16) 0.8739(6) 0.154(4) Uani 0.467(7) 1 d D . P A 1
H14G H 1.1315 1.5071 0.9064 0.231 Uiso 0.467(7) 1 calc R U P A 1
H14H H 1.1404 1.5362 0.8489 0.231 Uiso 0.467(7) 1 calc R U P A 1
H14I H 1.2406 1.4416 0.8732 0.231 Uiso 0.467(7) 1 calc R U P A 1

loop_
_atom_site_aniso_label
_atom_site_aniso_U_11
_atom_site_aniso_U_22
_atom_site_aniso_U_33
_atom_site_aniso_U_23
_atom_site_aniso_U_13
_atom_site_aniso_U_12
O1 0.0797(16) 0.0569(13) 0.0836(16) -0.0003(13) 0.0093(14) 0.0046(13)
O2 0.185(4) 0.099(2) 0.0703(17) -0.0151(17) 0.002(2) -0.042(2)
C7' 0.107(3) 0.070(2) 0.0548(19) 0.0073(18) 0.000(2) -0.011(2)
C5 0.088(3) 0.066(2) 0.067(2) 0.0117(18) -0.0014(19) -0.005(2)
C2' 0.104(3) 0.069(2) 0.069(2) 0.0023(19) 0.018(2) 0.005(2)
C4 0.078(2) 0.0558(19) 0.099(3) 0.021(2) -0.009(2) 0.0026(19)
C3 0.089(3) 0.058(2) 0.143(4) 0.003(3) 0.015(3) 0.007(2)
C6' 0.086(2) 0.0598(19) 0.0554(18) 0.0055(15) -0.0038(18) -0.0025(18)
C6 0.132(4) 0.093(3) 0.075(3) 0.027(2) -0.011(3) -0.030(3)
C2 0.100(3) 0.072(3) 0.118(4) -0.020(3) 0.021(3) -0.006(3)
C1' 0.070(2) 0.0549(18) 0.069(2) 0.0053(16) 0.0014(17) 0.0040(17)
C3' 0.158(5) 0.074(3) 0.078(3) 0.010(2) 0.033(3) -0.010(3)
C1 0.086(3) 0.067(2) 0.090(3) -0.013(2) 0.008(2) -0.002(2)
C5' 0.106(3) 0.065(2) 0.061(2) 0.0026(17) -0.007(2) -0.009(2)
C8' 0.146(5) 0.084(3) 0.083(3) -0.003(2) 0.044(3) 0.001(3)
C7 0.148(5) 0.106(4) 0.091(3) 0.029(3) 0.003(3) -0.045(4)
C13' 0.122(4) 0.099(4) 0.159(5) -0.003(3) 0.066(4) 0.010(3)
C14 0.098(3) 0.094(3) 0.157(5) 0.045(3) -0.030(3) 0.004(3)
O3 0.487(11) 0.116(3) 0.120(3) -0.007(3) 0.135(5) -0.100(5)
C4' 0.131(4) 0.074(3) 0.093(3) 0.000(2) 0.016(3) -0.026(3)
C11 0.113(4) 0.098(3) 0.117(4) -0.036(3) 0.003(3) -0.011(3)
C9 0.107(4) 0.093(3) 0.108(3) -0.019(3) 0.023(3) -0.026(3)
C12' 0.171(6) 0.129(4) 0.063(2) 0.001(3) -0.007(3) 0.009(4)
C15 0.142(6) 0.185(7) 0.139(5) -0.066(5) 0.053(5) -0.048(5)
C9' 0.123(5) 0.144(6) 0.136(5) 0.001(5) 0.045(4) 0.039(5)
C8 0.127(4) 0.102(4) 0.100(3) -0.003(3) 0.036(3) -0.041(3)
C13 0.139(5) 0.116(4) 0.152(5) -0.058(4) 0.008(4) -0.034(4)
C11' 0.203(9) 0.129(6) 0.223(9) -0.005(6) -0.074(8) 0.043(6)
C12 0.187(7) 0.162(6) 0.160(6) -0.021(6) -0.069(6) 0.006(6)
C10 0.098(4) 0.183(7) 0.156(5) -0.076(5) 0.026(4) -0.042(4)
C10' 0.206(9) 0.146(7) 0.308(12) -0.028(7) 0.075(9) 0.065(6)
C15' 0.192(9) 0.085(5) 0.138(7) 0.021(5) 0.048(7) -0.021(5)
C14' 0.155(8) 0.162(8) 0.144(7) -0.027(7) 0.023(6) -0.049(7)
C15A 0.192(9) 0.085(5) 0.138(7) 0.021(5) 0.048(7) -0.021(5)
C14A 0.155(8) 0.162(8) 0.144(7) -0.027(7) 0.023(6) -0.049(7)

loop_
_atom_type_symbol
_atom_type_description
_atom_type_scat_dispersion_real
_atom_type_scat_dispersion_imag
_atom_type_scat_source
C C 0.0181 0.0091 'International Tables Vol C Tables 4.2.6.8 and 6.1.1.4'
H H 0.0000 0.0000 'International Tables Vol C Tables 4.2.6.8 and 6.1.1.4'
O O 0.0492 0.0322 'International Tables Vol C Tables 4.2.6.8 and 6.1.1.4'

loop_
_geom_angle_atom_site_label_1
_geom_angle_atom_site_label_2
_geom_angle_atom_site_label_3
_geom_angle
C1' O1 C4 116.3(3)
C6' C7' C8' 112.0(3)
C6' C7' C5 112.9(3)
C8' C7' C5 112.3(4)
C4 C5 C6 115.6(4)
C4 C5 C7' 110.8(3)
C6 C5 C7' 108.1(3)
C1' C2' C3' 111.7(3)
C1' C2' C13' 110.9(4)
C3' C2' C13' 107.9(4)
C1' C2' C12' 108.4(4)
C3' C2' C12' 108.5(4)
C13' C2' C12' 109.3(4)
O1 C4 C5 107.9(3)
O1 C4 C3 102.0(4)
C5 C4 C3 117.2(4)
O1 C4 C14 107.2(3)
C5 C4 C14 112.2(4)
C3 C4 C14 109.4(4)
C2 C3 C4 120.2(4)
C1' C6' C5' 120.0(3)
C1' C6' C7' 121.7(3)
C5' C6' C7' 118.3(3)
C7 C6 C5 118.0(4)
C1 C2 C3 119.9(4)
C6' C1' O1 122.5(3)
C6' C1' C2' 126.8(3)
O1 C1' C2' 110.7(3)
O3 C3' C4' 118.7(5)
O3 C3' C2' 118.8(5)
C4' C3' C2' 122.5(4)
C2 C1 C11 119.8(4)
C2 C1 C9 121.4(4)
C11 C1 C9 90.0(4)
O2 C5' C6' 122.0(4)
O2 C5' C4' 118.5(4)
C6' C5' C4' 119.5(3)
C9' C8' C7' 117.8(4)
C8 C7 C6 114.7(5)
C3' C4' C5' 118.2(4)
C3' C4' C15' 120.9(6)
C5' C4' C15' 114.2(6)
C3' C4' C14A 119.4(8)
C5' C4' C14A 119.3(7)
C3' C4' C14' 96.4(7)
C5' C4' C14' 98.3(6)
C15' C4' C14' 101.5(9)
C3' C4' C15A 93.6(6)
C5' C4' C15A 99.3(6)
C14A C4' C15A 94.8(10)
C13 C11 C12 110.3(5)
C13 C11 C10 111.1(5)
C12 C11 C10 118.7(6)
C13 C11 C1 114.5(5)
C12 C11 C1 114.5(5)
C10 C11 C1 86.1(4)
C8 C9 C10 121.8(5)
C8 C9 C1 120.8(4)
C10 C9 C1 86.3(4)
C11' C9' C8' 114.4(7)
C11' C9' C10' 111.5(7)
C8' C9' C10' 108.3(6)
C15 C8 C7 120.6(6)
C15 C8 C9 121.2(6)
C7 C8 C9 118.2(6)
C9 C10 C11 91.8(4)

loop_
_geom_bond_atom_site_label_1
_geom_bond_atom_site_label_2
_geom_bond_distance
O1 C1' 1.351(4)
O1 C4 1.486(5)
O2 C5' 1.207(5)
C7' C6' 1.521(5)
C7' C8' 1.535(7)
C7' C5 1.549(5)
C5 C4 1.524(6)
C5 C6 1.544(5)
C2' C1' 1.506(5)
C2' C3' 1.523(6)
C2' C13' 1.531(6)
C2' C12' 1.531(7)
C4 C3 1.527(6)
C4 C14 1.538(6)
C3 C2 1.513(7)
C6' C1' 1.336(5)
C6' C5' 1.450(5)
C6 C7 1.526(7)
C2 C1 1.513(6)
C3' O3 1.175(5)
C3' C4' 1.450(6)
C1 C11 1.551(7)
C1 C9 1.554(6)
C5' C4' 1.497(6)
C8' C9' 1.476(8)
C7 C8 1.483(8)
C4' C15' 1.503(6)
C4' C14A 1.507(7)
C4' C14' 1.567(6)
C4' C15A 1.576(6)
C11 C13 1.527(7)
C11 C12 1.531(9)
C11 C10 1.533(8)
C9 C8 1.506(7)
C9 C10 1.524(8)
C15 C8 1.308(8)
C9' C11' 1.377(9)
C9' C10' 1.561(9)
